data_4120759
loop_
_publ_author_name
'Panchao Yin'
'Tao Li'
'Ross S. Forgan'
'Claire Lydon'
'Xiaobing Zuo'
'Zhaoxiong Norm Zheng'
'Byeongdu Lee'
'Deliang Long'
'Leroy Cronin'
'Tianbo Liu'

_publ_section_title
;
 Exploring the Programmable Assembly of a Polyoxometalate-Organic Hybrid
 via Metal Ion Coordination
;
_journal_name_full 'Journal of the American Chemical Society'
_journal_page_first 13425
_journal_page_last 13432
_journal_paper_doi 10.1021/ja404777g
_journal_volume 135
_journal_year 2013
_chemical_formula_sum 'C180 H382 N14 O126 P4 V6 W30'
_chemical_formula_weight 10704.02
_chemical_name_systematic
;
 ?
;
_space_group_IT_number 14
_symmetry_cell_setting monoclinic
_symmetry_space_group_name_Hall '-P 2yn'
_symmetry_space_group_name_H-M 'P 1 21/n 1'
_atom_sites_solution_hydrogens geom
_atom_sites_solution_primary direct
_atom_sites_solution_secondary difmap
_audit_creation_method SHELXL-97
_cell_angle_alpha 90.00
_cell_angle_beta 93.178(2)
_cell_angle_gamma 90.00
_cell_formula_units_Z 2
_cell_length_a 15.4135(5)
_cell_length_b 28.3495(10)
_cell_length_c 34.4392(12)
_cell_measurement_reflns_used 8438
_cell_measurement_temperature 150(2)
_cell_measurement_theta_max 24.1
_cell_measurement_theta_min 2.29
_cell_volume 15025.6(9)
_computing_cell_refinement Apex2
_computing_data_collection Apex2
_computing_data_reduction Apex2
_computing_molecular_graphics Diamond3
_computing_publication_material WinGX
_computing_structure_refinement 'SHELXL-97 (Sheldrick, 2008)'
_computing_structure_solution 'SHELXS-97 (Sheldrick, 2008)'
_diffrn_ambient_temperature 150(2)
_diffrn_measured_fraction_theta_full 0.989
_diffrn_measured_fraction_theta_max 0.989
_diffrn_measurement_device_type 'Bruker ApexII Quasar CCD'
_diffrn_measurement_method '\w & \p scans'
_diffrn_radiation_monochromator graphite
_diffrn_radiation_source 'fine-focus sealed tube'
_diffrn_radiation_type MoK\a
_diffrn_radiation_wavelength 0.71073
_diffrn_reflns_av_R_equivalents 0.1054
_diffrn_reflns_av_sigmaI/netI 0.1864
_diffrn_reflns_limit_h_max 13
_diffrn_reflns_limit_h_min -17
_diffrn_reflns_limit_k_max 32
_diffrn_reflns_limit_k_min -31
_diffrn_reflns_limit_l_max 34
_diffrn_reflns_limit_l_min -39
_diffrn_reflns_number 84776
_diffrn_reflns_theta_full 24.22
_diffrn_reflns_theta_max 24.22
_diffrn_reflns_theta_min 1.86
_diffrn_standards_decay_% none
_exptl_absorpt_coefficient_mu 11.707
_exptl_absorpt_correction_T_max 0.7202
_exptl_absorpt_correction_T_min 0.3340
_exptl_absorpt_correction_type empirical
_exptl_absorpt_process_details SADABS
_exptl_crystal_colour orange
_exptl_crystal_density_diffrn 2.366
_exptl_crystal_density_meas ?
_exptl_crystal_description block
_exptl_crystal_F_000 9972
_exptl_crystal_size_max 0.12
_exptl_crystal_size_mid 0.06
_exptl_crystal_size_min 0.03
_platon_squeeze_details
;
Summary and Remarks : N = NOTE, W = WARNING, E = ERROR
================================================================================

W: Coordinates do not form a Connected Set
N: DISORDERED structure - ATOMS with Pop. .LT. 1.0 are not moved or as a group.
--------------------------------------------------------------------------------
N: Number of Isotropic Non-H Atoms .......................................   54
N: Number of moved primary input atoms: ..................................  228
W: Number of unusual anisotropic displacement parameters .................    8
N: Total Potential Solvent Accessible Void Vol ..................  5680.3 Ang^3
N: Electron Count / Cell =   4396 - To be included in D(calc), F000 & Mol.Wght.

================================================================================
;
_refine_diff_density_max 3.48
_refine_diff_density_min -1.81
_refine_diff_density_rms 0.35
_refine_ls_extinction_coef none
_refine_ls_extinction_method none
_refine_ls_goodness_of_fit_ref 0.958
_refine_ls_hydrogen_treatment constr
_refine_ls_matrix_type full
_refine_ls_number_parameters 871
_refine_ls_number_reflns 23950
_refine_ls_number_restraints 44
_refine_ls_restrained_S_all 0.958
_refine_ls_R_factor_all 0.1610
_refine_ls_R_factor_gt 0.0822
_refine_ls_shift/su_max 0.003
_refine_ls_shift/su_mean 0.000
_refine_ls_structure_factor_coef Fsqd
_refine_ls_weighting_details 'calc w=1/[\s^2^(Fo^2^)+(0.1107P)^2^+0.0000P] where P=(Fo^2^+2Fc^2^)/3'
_refine_ls_weighting_scheme calc
_refine_ls_wR_factor_gt 0.2163
_refine_ls_wR_factor_ref 0.2384
_reflns_number_gt 10217
_reflns_number_total 23950
_reflns_threshold_expression >2\s(I)
_cod_data_source_file ja404777g_si_001.cif
_cod_data_source_block cl578
_cod_depositor_comments
;
The following automatic conversions were performed:

'_exptl_crystal_density_meas' value 'none' was changed to '?' - the
value is perceived as not measured.

Automatic conversion script
Id: cif_fix_values 3008 2015-01-20 13:52:24Z robertas 
;
_cod_database_code 4120759

loop_
_symmetry_equiv_pos_as_xyz
'x, y, z'
'-x+1/2, y+1/2, -z+1/2'
'-x, -y, -z'
'x-1/2, -y-1/2, z-1/2'

loop_
_atom_site_label
_atom_site_type_symbol
_atom_site_fract_x
_atom_site_fract_y
_atom_site_fract_z
_atom_site_U_iso_or_equiv
_atom_site_adp_type
_atom_site_occupancy
_atom_site_symmetry_multiplicity
_atom_site_calc_flag
_atom_site_refinement_flags
W1 W 0.21675(3) 0.087695(18) 0.668555(17) 0.04457(18) Uani 1 1 d .
W2 W 0.22708(3) 0.196301(18) 0.730699(17) 0.04751(18) Uani 1 1 d .
W3 W 0.60927(3) 0.095377(19) 0.659048(18) 0.05201(19) Uani 1 1 d .
W4 W 0.63891(3) 0.027217(19) 0.737974(18) 0.05213(19) Uani 1 1 d .
W5 W 0.61924(3) 0.202813(18) 0.723218(18) 0.05145(19) Uani 1 1 d .
W6 W 0.64427(3) 0.135064(19) 0.802112(18) 0.05140(19) Uani 1 1 d .
W7 W 0.38862(4) 0.126354(19) 0.622267(17) 0.05034(19) Uani 1 1 d .
W8 W 0.24858(3) 0.012275(19) 0.754737(18) 0.04961(19) Uani 1 1 d .
W9 W 0.45017(3) -0.015236(18) 0.788767(19) 0.05276(19) Uani 1 1 d .
W10 W 0.45611(3) 0.09347(2) 0.851951(18) 0.0544(2) Uani 1 1 d .
W11 W 0.25508(3) 0.12106(2) 0.816891(18) 0.0533(2) Uani 1 1 d .
W12 W 0.46724(4) 0.003721(19) 0.611991(19) 0.0579(2) Uani 1 1 d .
W13 W 0.29248(3) -0.035213(18) 0.657450(18) 0.05156(19) Uani 1 1 d .
W14 W 0.49497(3) -0.064696(19) 0.692322(19) 0.0577(2) Uani 1 1 d .
W15 W 0.40030(4) 0.234645(19) 0.685327(18) 0.05251(19) Uani 1 1 d .
V1 V 0.48932(13) 0.28395(7) 0.77576(7) 0.0495(8) Uani 1 1 d .
V2 V 0.31343(11) 0.24408(7) 0.82225(7) 0.0464(7) Uani 1 1 d .
V3 V 0.51566(12) 0.21642(7) 0.85631(7) 0.0498(7) Uani 1 1 d .
P1 P 0.42471(16) 0.05260(9) 0.70294(8) 0.0160(6) Uiso 1 1 d .
P2 P 0.43476(16) 0.16780(9) 0.77026(8) 0.0213(8) Uani 1 1 d .
O1 O 0.2105(5) -0.0707(3) 0.6388(2) 0.060(3) Uani 1 1 d .
O2 O 0.5407(5) -0.1193(3) 0.6970(3) 0.082(4) Uani 1 1 d .
O3 O 0.4945(5) -0.0082(3) 0.5661(3) 0.074(3) Uani 1 1 d .
O4 O 0.5124(5) -0.0492(3) 0.6398(2) 0.053(2) Uiso 1 1 d .
O5 O 0.3550(5) -0.0262(3) 0.6125(2) 0.062(3) Uani 1 1 d .
O6 O 0.3776(5) -0.0814(3) 0.6761(3) 0.063(3) Uani 1 1 d .
O7 O 0.2677(4) -0.0264(3) 0.7108(2) 0.064(3) Uani 1 1 d .
O8 O 0.2437(4) 0.0251(3) 0.6499(2) 0.049(3) Uani 1 1 d .
O9 O 0.4041(5) 0.0615(3) 0.6061(2) 0.048(3) Uani 1 1 d .
O10 O 0.5624(5) 0.0379(3) 0.6349(2) 0.044(2) Uiso 1 1 d .
O11 O 0.5872(4) -0.0252(3) 0.7084(2) 0.045(2) Uiso 1 1 d .
O12 O 0.4175(4) 0.0085(2) 0.6781(2) 0.030(2) Uani 1 1 d .
O13 O 0.4562(5) -0.0547(3) 0.7422(2) 0.059(3) Uani 1 1 d .
O14 O 0.1577(5) -0.0133(3) 0.7675(3) 0.076(3) Uani 1 1 d .
O15 O 0.2115(5) 0.0590(3) 0.7189(2) 0.050(2) Uiso 1 1 d .
O16 O 0.1118(5) 0.0922(3) 0.6526(3) 0.063(3) Uani 1 1 d .
O17 O 0.2663(4) 0.1141(2) 0.6244(2) 0.051(3) Uani 1 1 d .
O18 O 0.3921(5) 0.1522(3) 0.5799(3) 0.079(4) Uani 1 1 d .
O19 O 0.5074(5) 0.1250(3) 0.6384(2) 0.048(2) Uiso 1 1 d .
O20 O 0.6821(5) 0.1091(3) 0.6239(3) 0.072(3) Uani 1 1 d .
O21 O 0.6766(5) 0.0562(3) 0.6931(2) 0.046(2) Uiso 1 1 d .
O22 O 0.7317(5) -0.0008(3) 0.7534(3) 0.055(3) Uani 1 1 d .
O23 O 0.5633(5) 0.0090(3) 0.7745(2) 0.050(2) Uiso 1 1 d .
O24 O 0.4760(5) -0.0552(3) 0.8210(3) 0.075(3) Uani 1 1 d .
O25 O 0.3250(5) -0.0261(3) 0.7862(3) 0.065(3) Uani 1 1 d .
O26 O 0.3890(4) 0.0372(2) 0.7426(2) 0.045(3) Uani 1 1 d .
O27 O 0.5204(4) 0.0672(2) 0.70811(18) 0.0261(17) Uiso 1 1 d .
O28 O 0.3673(4) 0.0887(2) 0.68282(19) 0.033(2) Uani 1 1 d .
O29 O 0.2248(5) 0.1450(3) 0.6941(2) 0.044(2) Uiso 1 1 d .
O30 O 0.3779(4) 0.1813(3) 0.6529(2) 0.042(3) Uani 1 1 d .
O31 O 0.6303(5) 0.1435(3) 0.6941(3) 0.068(3) Uani 1 1 d .
O32 O 0.6533(4) 0.0850(2) 0.7642(2) 0.036(2) Uani 1 1 d .
O33 O 0.4357(4) 0.0349(3) 0.8234(2) 0.055(3) Uani 1 1 d .
O34 O 0.2590(5) 0.0612(3) 0.7917(2) 0.052(2) Uiso 1 1 d .
O35 O 0.1175(6) 0.2139(3) 0.7222(3) 0.074(3) Uiso 1 1 d .
O36 O 0.2803(4) 0.2364(3) 0.6949(2) 0.042(2) Uiso 1 1 d .
O37 O 0.4012(6) 0.2751(3) 0.6511(3) 0.074(3) Uiso 1 1 d .
O38 O 0.5183(5) 0.2154(3) 0.6905(2) 0.046(2) Uiso 1 1 d .
O39 O 0.6943(5) 0.2347(3) 0.7017(2) 0.053(2) Uiso 1 1 d .
O40 O 0.6839(5) 0.1797(3) 0.7628(2) 0.057(2) Uiso 1 1 d .
O41 O 0.7345(5) 0.1262(3) 0.8303(3) 0.077(4) Uani 1 1 d .
O42 O 0.5653(5) 0.0972(3) 0.8274(2) 0.075(3) Uani 1 1 d .
O43 O 0.4816(6) 0.0716(3) 0.8934(3) 0.077(3) Uiso 1 1 d .
O44 O 0.3296(6) 0.0966(3) 0.8568(3) 0.077(3) Uiso 1 1 d .
O45 O 0.1681(7) 0.1151(4) 0.8391(3) 0.097(4) Uani 1 1 d .
O46 O 0.2183(5) 0.1465(3) 0.7712(2) 0.057(2) Uiso 1 1 d .
O47 O 0.3757(4) 0.1789(3) 0.7348(2) 0.048(3) Uani 1 1 d .
O48 O 0.3975(4) 0.1271(2) 0.79498(19) 0.0272(18) Uiso 1 1 d .
O49 O 0.5284(4) 0.1567(2) 0.7610(2) 0.0351(19) Uiso 1 1 d .
O50 O 0.2464(6) 0.2734(4) 0.8410(3) 0.104(4) Uani 1 1 d .
O51 O 0.3783(5) 0.2982(3) 0.8004(2) 0.063(3) Uiso 1 1 d .
O52 O 0.5809(4) 0.2492(2) 0.7546(2) 0.038(2) Uani 1 1 d .
O53 O 0.6014(4) 0.1874(3) 0.8304(2) 0.041(2) Uiso 1 1 d .
O54 O 0.4677(5) 0.1576(3) 0.8680(2) 0.059(3) Uani 1 1 d .
O55 O 0.2808(4) 0.1857(3) 0.8360(2) 0.060(3) Uani 1 1 d .
O56 O 0.2622(5) 0.2357(3) 0.7713(2) 0.049(2) Uiso 1 1 d .
O57 O 0.4395(4) 0.2121(2) 0.79560(19) 0.027(2) Uani 1 1 d .
O58 O 0.4251(4) 0.2733(3) 0.7286(2) 0.044(3) Uani 1 1 d .
O59 O 0.5354(5) 0.2779(3) 0.8280(2) 0.043(2) Uiso 1 1 d .
O60 O 0.5602(5) 0.2303(3) 0.8972(2) 0.052(2) Uiso 1 1 d .
O61 O 0.3971(5) 0.2470(3) 0.8665(2) 0.049(2) Uiso 1 1 d .
O62 O 0.5195(5) 0.3363(3) 0.7689(2) 0.063(3) Uani 1 1 d .
O63 O 0.5461(6) 0.3624(4) 0.9301(3) 0.091(3) Uiso 1 1 d .
C1 C 0.5346(7) 0.3204(4) 0.8521(3) 0.042(3) Uiso 1 1 d .
H1A H 0.5556 0.3480 0.8376 0.050 Uiso 1 1 calc R
H1B H 0.5723 0.3162 0.8760 0.050 Uiso 1 1 calc R
C2 C 0.4060(8) 0.2903(4) 0.8865(4) 0.054(4) Uiso 1 1 d .
H2A H 0.4445 0.2859 0.9102 0.064 Uiso 1 1 calc R
H2B H 0.3484 0.3005 0.8947 0.064 Uiso 1 1 calc R
C3 C 0.3862(7) 0.3402(4) 0.8252(3) 0.050(4) Uiso 1 1 d .
H3A H 0.3280 0.3507 0.8325 0.060 Uiso 1 1 calc R
H3B H 0.4134 0.3663 0.8111 0.060 Uiso 1 1 calc R
C4 C 0.4427(8) 0.3273(5) 0.8618(4) 0.063(4) Uiso 1 1 d .
C5 C 0.4873(8) 0.3869(5) 0.9140(4) 0.055(4) Uiso 1 1 d .
C6 C 0.4801(8) 0.4384(5) 0.9281(4) 0.055(4) Uiso 1 1 d .
C7 C 0.4614(9) 0.4760(5) 0.8994(5) 0.080(5) Uiso 1 1 d .
H7 H 0.4582 0.4710 0.8720 0.096 Uiso 1 1 calc R
C8 C 0.4475(9) 0.5243(6) 0.9185(4) 0.087(5) Uiso 1 1 d .
H8 H 0.4222 0.5496 0.9037 0.105 Uiso 1 1 calc R
C9 C 0.4917(7) 0.4955(4) 0.9799(3) 0.036(3) Uiso 1 1 d .
C10 C 0.5020(7) 0.4475(4) 0.9682(4) 0.050(4) Uiso 1 1 d .
H10 H 0.5218 0.4235 0.9858 0.060 Uiso 1 1 calc R
C12 C 0.7722(11) 0.3729(6) 0.7415(4) 0.098(6) Uiso 1 1 d .
H12A H 0.7284 0.3964 0.7488 0.118 Uiso 1 1 calc R
H12B H 0.8301 0.3856 0.7499 0.118 Uiso 1 1 calc R
C13 C 0.7572(10) 0.3269(6) 0.7646(4) 0.096(6) Uiso 1 1 d .
H13A H 0.6998 0.3140 0.7556 0.116 Uiso 1 1 calc R
H13B H 0.8016 0.3037 0.7574 0.116 Uiso 1 1 calc R
C14 C 0.7597(11) 0.3299(6) 0.8087(5) 0.106(6) Uiso 1 1 d .
H14A H 0.7084 0.3495 0.8138 0.127 Uiso 1 1 calc R
H14B H 0.8107 0.3503 0.8151 0.127 Uiso 1 1 calc R
C15 C 0.7627(16) 0.2927(9) 0.8424(7) 0.201(11) Uiso 1 1 d .
H15A H 0.7664 0.2609 0.8314 0.301 Uiso 1 1 calc R
H15B H 0.7100 0.2954 0.8568 0.301 Uiso 1 1 calc R
H15C H 0.8138 0.2986 0.8600 0.301 Uiso 1 1 calc R
C16 C 0.6763(8) 0.3598(5) 0.6873(5) 0.097(6) Uiso 1 1 d D
H16A H 0.6747 0.3584 0.6585 0.116 Uiso 1 1 calc R
H16B H 0.6619 0.3278 0.6964 0.116 Uiso 1 1 calc R
C17 C 0.6066(8) 0.3899(5) 0.6972(4) 0.096(6) Uiso 1 1 d D
H17A H 0.6215 0.4233 0.6926 0.115 Uiso 1 1 calc R
H17B H 0.5947 0.3861 0.7250 0.115 Uiso 1 1 calc R
C18 C 0.5234(10) 0.3747(6) 0.6702(4) 0.121(7) Uiso 1 1 d D
H18A H 0.5392 0.3440 0.6589 0.145 Uiso 1 1 calc R
H18B H 0.4778 0.3677 0.6885 0.145 Uiso 1 1 calc R
C19 C 0.480(2) 0.3998(12) 0.6389(8) 0.068(14) Uiso 0.30 1 d PD
H19A H 0.5157 0.4264 0.6313 0.102 Uiso 0.30 1 calc PR
H19B H 0.4240 0.4117 0.6473 0.102 Uiso 0.30 1 calc PR
H19C H 0.4693 0.3786 0.6167 0.102 Uiso 0.30 1 calc PR
C20 C 0.7954(14) 0.4161(6) 0.6805(4) 0.045(7) Uiso 0.50 1 d PD
H20A H 0.7599 0.4411 0.6920 0.055 Uiso 1 1 calc R
H20B H 0.8560 0.4220 0.6904 0.055 Uiso 1 1 calc R
C21 C 0.7939(15) 0.4274(6) 0.6373(5) 0.053(7) Uiso 0.50 1 d PD
H21A H 0.7338 0.4225 0.6263 0.063 Uiso 0.50 1 calc PR
H21B H 0.8315 0.4042 0.6248 0.063 Uiso 0.50 1 calc PR
C22 C 0.8233(15) 0.4774(6) 0.6261(5) 0.050(7) Uiso 0.50 1 d PD
H22A H 0.7858 0.4998 0.6395 0.060 Uiso 0.50 1 calc PR
H22B H 0.8829 0.4816 0.6378 0.060 Uiso 0.50 1 calc PR
C23 C 0.825(2) 0.4932(12) 0.5859(6) 0.039(10) Uiso 0.30 1 d PD
H23A H 0.8091 0.4668 0.5684 0.058 Uiso 0.30 1 calc PR
H23B H 0.8834 0.5042 0.5807 0.058 Uiso 0.30 1 calc PR
H23C H 0.7832 0.5190 0.5814 0.058 Uiso 0.30 1 calc PR
C24 C 0.8239(8) 0.3292(6) 0.6869(5) 0.126(7) Uiso 1 1 d D
H24A H 0.8058 0.2998 0.6996 0.151 Uiso 1 1 calc R
H24B H 0.8115 0.3252 0.6586 0.151 Uiso 1 1 calc R
C25 C 0.9190(8) 0.3342(5) 0.6940(5) 0.104(6) Uiso 1 1 d D
H25A H 0.9327 0.3310 0.7223 0.125 Uiso 1 1 calc R
H25B H 0.9351 0.3667 0.6866 0.125 Uiso 1 1 calc R
C26 C 0.9777(12) 0.2998(7) 0.6729(4) 0.094(8) Uiso 0.70 1 d PD
H26A H 0.9531 0.2675 0.6737 0.113 Uiso 1 1 calc R
H26B H 1.0363 0.2992 0.6862 0.113 Uiso 1 1 calc R
C27 C 0.985(3) 0.3152(16) 0.6299(7) 0.103(19) Uiso 0.30 1 d PD
H27A H 0.9425 0.3404 0.6237 0.155 Uiso 0.50 1 calc PR
H27B H 0.9723 0.2882 0.6127 0.155 Uiso 0.50 1 calc PR
H27C H 1.0434 0.3268 0.6262 0.155 Uiso 0.50 1 calc PR
C29 C 0.9926(11) 0.1434(5) 0.7695(5) 0.148(8) Uiso 1 1 d D
H29A H 1.0276 0.1566 0.7488 0.177 Uiso 1 1 calc R
H29B H 1.0337 0.1289 0.7891 0.177 Uiso 1 1 calc R
C30 C 0.9489(10) 0.1844(5) 0.7889(5) 0.124(7) Uiso 1 1 d D
H30A H 0.8952 0.1920 0.7731 0.149 Uiso 1 1 calc R
H30B H 0.9308 0.1733 0.8145 0.149 Uiso 1 1 calc R
C31 C 0.9990(14) 0.2298(7) 0.7956(5) 0.071(9) Uiso 0.50 1 d PD
H31A H 1.0444 0.2337 0.7766 0.085 Uiso 0.50 1 calc PR
H31B H 0.9601 0.2576 0.7944 0.085 Uiso 0.50 1 calc PR
C32 C 1.0355(17) 0.2226(11) 0.8333(6) 0.088(10) Uiso 0.50 1 d PD
H32A H 1.0046 0.2419 0.8517 0.133 Uiso 0.50 1 calc PR
H32B H 1.0969 0.2318 0.8344 0.133 Uiso 0.50 1 calc PR
H32C H 1.0306 0.1892 0.8402 0.133 Uiso 0.50 1 calc PR
C33 C 1.0057(8) 0.0723(4) 0.7335(4) 0.071(4) Uiso 1 1 d D
H33A H 1.0550 0.0665 0.7526 0.085 Uiso 1 1 calc R
H33B H 1.0285 0.0878 0.7104 0.085 Uiso 1 1 calc R
C34 C 0.9616(14) 0.0239(6) 0.7213(6) 0.067(8) Uiso 0.50 1 d PD
H34A H 0.9542 0.0056 0.7453 0.080 Uiso 0.50 1 calc PR
H34B H 0.9026 0.0311 0.7099 0.080 Uiso 0.50 1 calc PR
C35 C 1.0037(14) -0.0071(6) 0.6939(6) 0.056(8) Uiso 0.50 1 d PD
H35A H 0.9909 0.0037 0.6668 0.067 Uiso 0.50 1 calc PR
H35B H 1.0675 -0.0070 0.6992 0.067 Uiso 0.50 1 calc PR
C36 C 0.9698(10) -0.0528(5) 0.6992(5) 0.114(6) Uiso 1 1 d D
H36A H 1.0177 -0.0754 0.7023 0.171 Uiso 1 1 calc R
H36B H 0.9321 -0.0614 0.6764 0.171 Uiso 1 1 calc R
H36C H 0.9360 -0.0532 0.7225 0.171 Uiso 1 1 calc R
C37 C 0.8909(10) 0.0824(6) 0.7864(4) 0.133(7) Uiso 1 1 d D
H37A H 0.8559 0.1071 0.7984 0.160 Uiso 1 1 calc R
H37B H 0.8500 0.0582 0.7755 0.160 Uiso 1 1 calc R
C38 C 0.9489(10) 0.0592(6) 0.8185(4) 0.117(7) Uiso 1 1 d D
H38A H 0.9903 0.0834 0.8289 0.140 Uiso 1 1 calc R
H38B H 0.9836 0.0345 0.8063 0.140 Uiso 1 1 calc R
C39 C 0.9056(14) 0.0364(11) 0.8537(6) 0.132(14) Uiso 0.50 1 d PD
H39A H 0.8691 0.0600 0.8663 0.159 Uiso 0.50 1 calc PR
H39B H 0.8680 0.0099 0.8446 0.159 Uiso 0.50 1 calc PR
C40 C 0.9753(16) 0.0189(11) 0.8822(8) 0.116(13) Uiso 0.50 1 d PD
H40A H 0.9892 -0.0139 0.8762 0.175 Uiso 0.50 1 calc PR
H40B H 0.9548 0.0208 0.9086 0.175 Uiso 0.50 1 calc PR
H40C H 1.0275 0.0384 0.8805 0.175 Uiso 0.50 1 calc PR
C41 C 0.8668(10) 0.1225(6) 0.7238(4) 0.127(7) Uiso 1 1 d D
H41A H 0.8310 0.1449 0.7382 0.152 Uiso 1 1 calc R
H41B H 0.8293 0.0951 0.7169 0.152 Uiso 1 1 calc R
C42 C 0.8882(12) 0.1466(7) 0.6859(4) 0.144(8) Uiso 1 1 d D
H42A H 0.9007 0.1781 0.6974 0.173 Uiso 1 1 calc R
H42B H 0.9466 0.1325 0.6842 0.173 Uiso 1 1 calc R
C43 C 0.879(2) 0.1632(13) 0.6440(5) 0.18(2) Uiso 0.40 1 d PD
H43A H 0.8165 0.1621 0.6364 0.214 Uiso 0.40 1 calc PR
H43B H 0.8960 0.1969 0.6443 0.214 Uiso 0.40 1 calc PR
C44 C 0.924(2) 0.1413(14) 0.6118(9) 0.081(16) Uiso 0.30 1 d PD
H44A H 0.9856 0.1361 0.6199 0.122 Uiso 0.30 1 calc PR
H44B H 0.9205 0.1623 0.5891 0.122 Uiso 0.30 1 calc PR
H44C H 0.8969 0.1110 0.6050 0.122 Uiso 0.30 1 calc PR
C50 C 0.7293(14) 0.5324(7) 0.9408(5) 0.061(8) Uiso 0.50 1 d PD
H50A H 0.6671 0.5263 0.9447 0.073 Uiso 0.50 1 calc PR
H50B H 0.7324 0.5596 0.9230 0.073 Uiso 0.50 1 calc PR
C51 C 0.7671(14) 0.4891(7) 0.9209(5) 0.064(8) Uiso 0.50 1 d PD
H51A H 0.7560 0.4606 0.9365 0.077 Uiso 1 1 calc R
H51B H 0.8307 0.4929 0.9199 0.077 Uiso 1 1 calc R
C52 C 0.7257(13) 0.4823(6) 0.8783(5) 0.117(8) Uiso 0.80 1 d PD
H52A H 0.6621 0.4779 0.8793 0.140 Uiso 1 1 calc R
H52B H 0.7358 0.5110 0.8628 0.140 Uiso 1 1 calc R
C53 C 0.7625(14) 0.4425(7) 0.8600(7) 0.057(8) Uiso 0.50 1 d PD
H53A H 0.7472 0.4137 0.8738 0.085 Uiso 0.50 1 calc PR
H53B H 0.8258 0.4459 0.8607 0.085 Uiso 0.50 1 calc PR
H53C H 0.7397 0.4407 0.8329 0.085 Uiso 0.50 1 calc PR
C54 C 0.7220(12) 0.5831(5) 1.0013(5) 0.038(6) Uiso 0.50 1 d PD
H54A H 0.6665 0.5682 1.0077 0.045 Uiso 0.50 1 calc PR
H54B H 0.7544 0.5899 1.0263 0.045 Uiso 0.50 1 calc PR
C55 C 0.700(2) 0.6300(7) 0.9821(8) 0.073(15) Uiso 0.30 1 d PD
H55A H 0.7548 0.6443 0.9741 0.088 Uiso 0.50 1 calc PR
H55B H 0.6634 0.6237 0.9581 0.088 Uiso 0.50 1 calc PR
C56 C 0.6541(17) 0.6658(7) 1.0057(7) 0.114(13) Uiso 0.50 1 d PD
H56A H 0.6970 0.6772 1.0260 0.136 Uiso 0.50 1 calc PR
H56B H 0.6091 0.6485 1.0194 0.136 Uiso 0.50 1 calc PR
C57 C 0.6093(18) 0.7101(8) 0.9877(9) 0.109(12) Uiso 0.50 1 d PD
H57A H 0.5469 0.7041 0.9833 0.163 Uiso 0.50 1 calc PR
H57B H 0.6344 0.7174 0.9628 0.163 Uiso 0.50 1 calc PR
H57C H 0.6183 0.7369 1.0055 0.163 Uiso 0.50 1 calc PR
C58 C 0.7878(13) 0.5063(6) 1.0099(6) 0.055(8) Uiso 0.50 1 d PD
H58A H 0.8459 0.4924 1.0066 0.066 Uiso 0.50 1 calc PR
H58B H 0.7888 0.5202 1.0363 0.066 Uiso 0.50 1 calc PR
C59 C 0.7265(12) 0.4695(6) 1.0083(7) 0.052(7) Uiso 0.50 1 d PD
H59A H 0.7104 0.4635 0.9805 0.063 Uiso 0.50 1 calc PR
H59B H 0.6736 0.4813 1.0202 0.063 Uiso 0.50 1 calc PR
C60 C 0.7486(13) 0.4238(5) 1.0264(7) 0.051(7) Uiso 0.50 1 d PD
H60A H 0.7755 0.4317 1.0524 0.061 Uiso 0.50 1 calc PR
H60B H 0.7962 0.4111 1.0113 0.061 Uiso 0.50 1 calc PR
C61 C 0.6892(16) 0.3811(8) 1.0334(9) 0.096(11) Uiso 0.50 1 d PD
H61A H 0.6344 0.3921 1.0432 0.144 Uiso 0.50 1 calc PR
H61B H 0.7182 0.3598 1.0524 0.144 Uiso 0.50 1 calc PR
H61C H 0.6774 0.3641 1.0088 0.144 Uiso 0.50 1 calc PR
C62 C 0.8606(11) 0.5700(9) 0.9678(6) 0.066(8) Uiso 0.50 1 d PD
H62A H 0.8909 0.5474 0.9514 0.080 Uiso 0.50 1 calc PR
H62B H 0.8453 0.5979 0.9516 0.080 Uiso 0.50 1 calc PR
C63 C 0.9224(12) 0.5852(11) 1.0002(7) 0.115(13) Uiso 0.50 1 d PD
H63A H 0.9274 0.5572 1.0173 0.139 Uiso 0.50 1 calc PR
H63B H 0.8888 0.6086 1.0146 0.139 Uiso 0.50 1 calc PR
C64 C 1.0156(12) 0.6059(8) 1.0021(7) 0.086(10) Uiso 0.50 1 d PD
C65 C 1.0633(16) 0.5768(9) 0.9771(7) 0.019(8) Uiso 0.30 1 d PD
N1 N 0.4375(6) 0.3733(4) 0.8874(3) 0.085(4) Uani 1 1 d .
H1 H 0.3926 0.3917 0.8818 0.102 Uiso 1 1 calc R
N2 N 0.4709(7) 0.5302(4) 0.9553(3) 0.070(3) Uiso 1 1 d .
N3 N 0.9377(7) 0.1052(4) 0.7519(3) 0.104(5) Uiso 1 1 d D
N4 N 0.7737(10) 0.5463(6) 0.9802(4) 0.072(7) Uiso 0.50 1 d PD
N5 N 0.7679(7) 0.3688(4) 0.7006(3) 0.079(4) Uiso 1 1 d D

loop_
_atom_site_aniso_label
_atom_site_aniso_U_11
_atom_site_aniso_U_22
_atom_site_aniso_U_33
_atom_site_aniso_U_23
_atom_site_aniso_U_13
_atom_site_aniso_U_12
W1 0.0289(3) 0.0297(3) 0.0745(4) -0.0112(3) -0.0025(3) -0.0010(2)
W2 0.0295(3) 0.0334(3) 0.0787(4) -0.0158(3) -0.0052(3) 0.0091(2)
W3 0.0352(3) 0.0371(3) 0.0855(4) -0.0159(3) 0.0202(3) -0.0139(3)
W4 0.0254(3) 0.0382(3) 0.0925(4) -0.0184(3) 0.0013(3) 0.0047(2)
W5 0.0354(3) 0.0294(3) 0.0908(5) -0.0143(3) 0.0148(3) -0.0123(2)
W6 0.0254(3) 0.0448(3) 0.0835(4) -0.0186(3) -0.0010(3) 0.0070(2)
W7 0.0524(3) 0.0405(3) 0.0586(4) -0.0048(3) 0.0071(3) -0.0052(3)
W8 0.0302(3) 0.0413(3) 0.0781(4) -0.0011(3) 0.0102(3) -0.0093(3)
W9 0.0423(3) 0.0277(3) 0.0880(5) 0.0051(3) 0.0007(3) 0.0026(3)
W10 0.0472(3) 0.0465(4) 0.0690(4) -0.0011(3) -0.0003(3) 0.0045(3)
W11 0.0321(3) 0.0562(4) 0.0730(4) -0.0069(3) 0.0162(3) 0.0000(3)
W12 0.0561(3) 0.0399(3) 0.0792(4) -0.0257(3) 0.0173(3) -0.0134(3)
W13 0.0363(3) 0.0298(3) 0.0885(4) -0.0125(3) 0.0024(3) -0.0092(3)
W14 0.0439(3) 0.0298(3) 0.0989(5) -0.0199(3) -0.0015(3) 0.0044(3)
W15 0.0574(3) 0.0332(3) 0.0668(4) -0.0036(3) 0.0018(3) -0.0039(3)
V1 0.0434(12) 0.0143(10) 0.0910(18) -0.0181(12) 0.0039(12) 0.0021(10)
V2 0.0196(10) 0.0351(12) 0.0846(16) -0.0326(12) 0.0037(10) 0.0148(9)
V3 0.0283(11) 0.0293(12) 0.0907(17) -0.0270(12) -0.0059(11) 0.0086(10)
P2 0.0186(13) 0.0132(14) 0.0317(17) -0.0064(14) -0.0014(13) 0.0015(12)
O1 0.050(5) 0.045(5) 0.082(7) 0.001(5) -0.014(5) 0.009(4)
O2 0.045(5) 0.048(6) 0.155(9) -0.015(6) 0.010(6) 0.028(4)
O3 0.075(6) 0.052(6) 0.098(7) -0.024(6) 0.026(5) -0.038(5)
O5 0.088(6) 0.052(5) 0.044(5) -0.022(5) -0.014(5) -0.025(5)
O6 0.046(5) 0.028(5) 0.113(7) -0.004(5) -0.015(5) -0.010(4)
O7 0.013(4) 0.083(6) 0.094(7) 0.039(6) -0.012(4) -0.015(4)
O8 0.036(4) 0.029(5) 0.083(6) -0.016(5) 0.008(4) -0.005(4)
O9 0.043(4) 0.036(5) 0.066(6) -0.026(4) 0.001(4) -0.009(4)
O12 0.029(4) 0.017(4) 0.043(5) 0.008(4) -0.002(4) -0.015(3)
O13 0.047(5) 0.047(5) 0.080(6) 0.033(5) -0.033(4) -0.013(4)
O14 0.052(5) 0.037(5) 0.145(8) 0.010(6) 0.050(5) -0.016(4)
O16 0.033(4) 0.049(5) 0.103(7) -0.027(5) -0.018(4) -0.021(4)
O17 0.050(5) 0.018(4) 0.082(6) -0.025(4) -0.025(4) 0.021(4)
O18 0.064(6) 0.045(6) 0.129(8) -0.028(6) 0.029(6) -0.018(5)
O20 0.047(5) 0.086(6) 0.088(6) -0.044(6) 0.044(5) -0.030(5)
O22 0.048(5) 0.031(5) 0.086(7) -0.003(5) 0.005(5) -0.013(4)
O24 0.080(6) 0.062(6) 0.084(7) -0.027(6) 0.024(5) -0.036(5)
O25 0.040(5) 0.074(6) 0.082(6) -0.032(5) 0.015(5) -0.018(5)
O26 0.032(4) 0.012(4) 0.089(6) -0.016(4) -0.021(4) 0.011(3)
O28 0.033(4) 0.038(5) 0.030(4) 0.000(4) 0.013(4) 0.008(4)
O30 0.039(4) 0.055(5) 0.034(5) 0.003(4) 0.009(4) -0.010(4)
O31 0.031(4) 0.060(6) 0.112(8) -0.007(6) 0.009(5) -0.009(4)
O32 0.023(4) 0.042(5) 0.042(5) -0.018(4) -0.003(4) 0.001(4)
O33 0.024(4) 0.067(6) 0.074(6) 0.008(5) 0.004(4) -0.003(4)
O41 0.061(6) 0.042(6) 0.125(8) 0.012(6) -0.015(6) -0.002(5)
O42 0.084(6) 0.088(6) 0.051(6) -0.033(5) -0.004(5) 0.067(5)
O45 0.162(9) 0.083(7) 0.049(6) -0.028(6) 0.022(6) -0.014(7)
O47 0.041(4) 0.038(5) 0.068(6) 0.010(5) 0.029(4) -0.009(4)
O50 0.104(7) 0.124(9) 0.078(7) -0.031(7) -0.044(6) -0.039(6)
O52 0.037(4) 0.017(4) 0.061(5) 0.003(4) 0.002(4) 0.001(4)
O54 0.046(5) 0.062(6) 0.070(6) -0.026(5) -0.003(4) 0.017(4)
O55 0.025(4) 0.089(6) 0.067(6) -0.043(5) 0.014(4) 0.010(4)
O57 0.021(3) 0.028(4) 0.032(4) 0.008(4) -0.007(3) -0.001(3)
O58 0.030(4) 0.041(5) 0.060(5) 0.020(4) -0.011(4) -0.017(4)
O62 0.065(6) 0.063(6) 0.062(6) -0.024(5) 0.020(5) -0.003(5)
N1 0.071(6) 0.080(7) 0.094(7) -0.066(6) -0.072(5) 0.047(6)

loop_
_atom_type_symbol
_atom_type_description
_atom_type_scat_dispersion_real
_atom_type_scat_dispersion_imag
_atom_type_scat_source
W W -0.8490 6.8722 'International Tables Vol C Tables 4.2.6.8 and 6.1.1.4'
V V 0.3005 0.5294 'International Tables Vol C Tables 4.2.6.8 and 6.1.1.4'
P P 0.1023 0.0942 'International Tables Vol C Tables 4.2.6.8 and 6.1.1.4'
O O 0.0106 0.0060 'International Tables Vol C Tables 4.2.6.8 and 6.1.1.4'
C C 0.0033 0.0016 'International Tables Vol C Tables 4.2.6.8 and 6.1.1.4'
N N 0.0061 0.0033 'International Tables Vol C Tables 4.2.6.8 and 6.1.1.4'
H H 0.0000 0.0000 'International Tables Vol C Tables 4.2.6.8 and 6.1.1.4'

loop_
_geom_angle_atom_site_label_1
_geom_angle_atom_site_label_2
_geom_angle_atom_site_label_3
_geom_angle
_geom_angle_site_symmetry_1
_geom_angle_site_symmetry_3
O16 W1 O29 97.2(3) . .
O16 W1 O17 97.5(4) . .
O29 W1 O17 90.9(3) . .
O16 W1 O15 103.8(4) . .
O29 W1 O15 87.0(3) . .
O17 W1 O15 158.7(3) . .
O16 W1 O8 100.4(3) . .
O29 W1 O8 162.1(3) . .
O17 W1 O8 89.6(3) . .
O15 W1 O8 86.1(3) . .
O16 W1 O28 171.4(3) . .
O29 W1 O28 81.4(3) . .
O17 W1 O28 74.1(3) . .
O15 W1 O28 84.6(3) . .
O8 W1 O28 81.5(3) . .
O35 W2 O56 101.0(4) . .
O35 W2 O36 99.6(4) . .
O56 W2 O36 90.6(3) . .
O35 W2 O29 97.0(4) . .
O56 W2 O29 161.3(3) . .
O36 W2 O29 91.1(3) . .
O35 W2 O46 102.4(4) . .
O56 W2 O46 85.8(3) . .
O36 W2 O46 158.0(3) . .
O29 W2 O46 85.7(3) . .
O35 W2 O47 172.6(4) . .
O56 W2 O47 80.6(3) . .
O36 W2 O47 73.1(3) . .
O29 W2 O47 82.1(3) . .
O46 W2 O47 84.9(3) . .
O20 W3 O31 101.1(4) . .
O20 W3 O21 102.2(4) . .
O31 W3 O21 87.6(4) . .
O20 W3 O19 101.2(4) . .
O31 W3 O19 91.7(3) . .
O21 W3 O19 156.4(3) . .
O20 W3 O10 97.4(4) . .
O31 W3 O10 161.4(3) . .
O21 W3 O10 87.2(3) . .
O19 W3 O10 86.0(3) . .
O20 W3 O27 172.5(3) . .
O31 W3 O27 82.5(3) . .
O21 W3 O27 71.2(3) . .
O19 W3 O27 85.2(3) . .
O10 W3 O27 78.9(3) . .
O22 W4 O23 102.1(4) . .
O22 W4 O21 99.7(4) . .
O23 W4 O21 158.1(3) . .
O22 W4 O32 100.5(3) . .
O23 W4 O32 88.7(3) . .
O21 W4 O32 88.9(3) . .
O22 W4 O11 96.9(3) . .
O23 W4 O11 83.5(3) . .
O21 W4 O11 92.3(3) . .
O32 W4 O11 162.1(3) . .
O22 W4 O27 171.7(3) . .
O23 W4 O27 85.8(3) . .
O21 W4 O27 72.2(3) . .
O32 W4 O27 81.8(3) . .
O11 W4 O27 81.5(3) . .
O39 W5 O40 99.6(4) . .
O39 W5 O52 97.3(4) . .
O40 W5 O52 89.9(3) . .
O39 W5 O38 101.5(3) . .
O40 W5 O38 158.8(3) . .
O52 W5 O38 86.3(3) . .
O39 W5 O31 98.9(4) . .
O40 W5 O31 90.9(4) . .
O52 W5 O31 163.4(3) . .
O38 W5 O31 87.1(3) . .
O39 W5 O49 171.8(3) . .
O40 W5 O49 72.3(3) . .
O52 W5 O49 81.4(3) . .
O38 W5 O49 86.6(3) . .
O31 W5 O49 83.0(3) . .
O41 W6 O42 100.7(4) . .
O41 W6 O53 96.9(4) . .
O42 W6 O53 87.5(3) . .
O41 W6 O32 101.1(4) . .
O42 W6 O32 88.1(3) . .
O53 W6 O32 161.9(3) . .
O41 W6 O40 102.4(4) . .
O42 W6 O40 156.9(3) . .
O53 W6 O40 88.9(3) . .
O32 W6 O40 88.3(3) . .
O41 W6 O49 172.3(3) . .
O42 W6 O49 86.4(3) . .
O53 W6 O49 80.1(3) . .
O32 W6 O49 82.1(3) . .
O40 W6 O49 70.5(3) . .
O18 W7 O19 101.1(4) . .
O18 W7 O30 97.9(4) . .
O19 W7 O30 88.1(3) . .
O18 W7 O17 101.2(4) . .
O19 W7 O17 157.6(3) . .
O30 W7 O17 90.7(3) . .
O18 W7 O9 99.0(4) . .
O19 W7 O9 86.1(3) . .
O30 W7 O9 162.8(3) . .
O17 W7 O9 88.6(3) . .
O18 W7 O28 173.9(3) . .
O19 W7 O28 84.9(3) . .
O30 W7 O28 82.0(3) . .
O17 W7 O28 72.7(3) . .
O9 W7 O28 81.4(3) . .
O14 W8 O15 104.6(4) . .
O14 W8 O34 100.6(4) . .
O15 W8 O34 86.4(3) . .
O14 W8 O25 96.0(4) . .
O15 W8 O25 159.4(3) . .
O34 W8 O25 90.5(3) . .
O14 W8 O7 97.4(4) . .
O15 W8 O7 86.4(3) . .
O34 W8 O7 161.8(3) . .
O25 W8 O7 90.3(3) . .
O14 W8 O26 169.8(3) . .
O15 W8 O26 85.4(3) . .
O34 W8 O26 81.6(3) . .
O25 W8 O26 74.0(3) . .
O7 W8 O26 81.2(3) . .
O24 W9 O33 97.4(4) . .
O24 W9 O25 97.2(4) . .
O33 W9 O25 89.8(3) . .
O24 W9 O13 98.1(4) . .
O33 W9 O13 164.6(3) . .
O25 W9 O13 88.0(3) . .
O24 W9 O23 103.2(4) . .
O33 W9 O23 91.8(3) . .
O25 W9 O23 159.2(3) . .
O13 W9 O23 85.0(3) . .
O24 W9 O26 170.2(3) . .
O33 W9 O26 83.8(3) . .
O25 W9 O26 73.1(3) . .
O13 W9 O26 80.9(3) . .
O23 W9 O26 86.4(3) . .
O43 W10 O54 95.6(4) . .
O43 W10 O42 103.7(4) . .
O54 W10 O42 90.3(4) . .
O43 W10 O33 98.5(4) . .
O54 W10 O33 165.9(3) . .
O42 W10 O33 86.9(3) . .
O43 W10 O44 98.0(4) . .
O54 W10 O44 90.6(4) . .
O42 W10 O44 158.1(4) . .
O33 W10 O44 87.0(3) . .
O43 W10 O48 171.1(4) . .
O54 W10 O48 83.0(3) . .
O42 W10 O48 85.1(3) . .
O33 W10 O48 83.0(3) . .
O44 W10 O48 73.3(3) . .
O45 W11 O46 103.4(4) . .
O45 W11 O44 96.1(5) . .
O46 W11 O44 160.5(4) . .
O45 W11 O34 99.9(4) . .
O46 W11 O34 88.6(4) . .
O44 W11 O34 88.3(4) . .
O45 W11 O55 95.6(4) . .
O46 W11 O55 88.1(4) . .
O44 W11 O55 89.7(4) . .
O34 W11 O55 164.5(3) . .
O45 W11 O48 169.5(4) . .
O46 W11 O48 86.8(3) . .
O44 W11 O48 73.7(3) . .
O34 W11 O48 82.3(3) . .
O55 W11 O48 82.4(3) . .
O3 W12 O4 102.2(4) . .
O3 W12 O10 105.4(4) . .
O4 W12 O10 86.6(3) . .
O3 W12 O9 102.9(4) . .
O4 W12 O9 154.8(3) . .
O10 W12 O9 89.0(3) . .
O3 W12 O5 101.0(4) . .
O4 W12 O5 87.2(3) . .
O10 W12 O5 153.7(3) . .
O9 W12 O5 85.8(3) . .
O3 W12 O12 170.9(3) . .
O4 W12 O12 72.4(3) . .
O10 W12 O12 81.9(3) . .
O9 W12 O12 82.4(3) . .
O5 W12 O12 71.8(3) . .
O1 W13 O8 101.6(3) . .
O1 W13 O5 99.9(4) . .
O8 W13 O5 89.0(3) . .
O1 W13 O7 104.7(4) . .
O8 W13 O7 85.1(4) . .
O5 W13 O7 155.4(3) . .
O1 W13 O6 101.5(3) . .
O8 W13 O6 156.8(3) . .
O5 W13 O6 89.7(4) . .
O7 W13 O6 86.4(4) . .
O1 W13 O12 172.7(3) . .
O8 W13 O12 83.0(3) . .
O5 W13 O12 74.5(3) . .
O7 W13 O12 81.1(3) . .
O6 W13 O12 74.3(3) . .
O2 W14 O11 102.2(4) . .
O2 W14 O13 101.6(4) . .
O11 W14 O13 85.1(3) . .
O2 W14 O4 102.8(4) . .
O11 W14 O4 89.9(3) . .
O13 W14 O4 155.6(3) . .
O2 W14 O6 100.5(4) . .
O11 W14 O6 157.1(3) . .
O13 W14 O6 87.8(4) . .
O4 W14 O6 87.7(4) . .
O2 W14 O12 172.0(4) . .
O11 W14 O12 84.6(3) . .
O13 W14 O12 82.9(3) . .
O4 W14 O12 72.8(3) . .
O6 W14 O12 73.0(3) . .
O37 W15 O58 98.8(4) . .
O37 W15 O36 98.8(4) . .
O58 W15 O36 90.3(3) . .
O37 W15 O38 102.8(4) . .
O58 W15 O38 86.7(3) . .
O36 W15 O38 158.4(3) . .
O37 W15 O30 98.2(4) . .
O58 W15 O30 162.9(3) . .
O36 W15 O30 88.6(3) . .
O38 W15 O30 88.2(3) . .
O37 W15 O47 171.1(4) . .
O58 W15 O47 81.4(3) . .
O36 W15 O47 72.3(3) . .
O38 W15 O47 86.1(3) . .
O30 W15 O47 82.0(3) . .
O62 V1 O58 99.7(4) . .
O62 V1 O52 101.5(4) . .
O58 V1 O52 87.3(3) . .
O62 V1 O59 97.4(4) . .
O58 V1 O59 162.3(3) . .
O52 V1 O59 94.0(3) . .
O62 V1 O51 98.0(4) . .
O58 V1 O51 88.7(3) . .
O52 V1 O51 160.5(3) . .
O59 V1 O51 84.3(3) . .
O62 V1 O57 170.5(4) . .
O58 V1 O57 86.9(3) . .
O52 V1 O57 85.6(3) . .
O59 V1 O57 75.6(3) . .
O51 V1 O57 75.2(3) . .
O50 V2 O55 100.7(5) . .
O50 V2 O56 101.9(4) . .
O55 V2 O56 91.2(4) . .
O50 V2 O61 94.7(4) . .
O55 V2 O61 90.8(3) . .
O56 V2 O61 162.6(3) . .
O50 V2 O51 96.2(5) . .
O55 V2 O51 163.1(4) . .
O56 V2 O51 86.6(3) . .
O61 V2 O51 86.5(3) . .
O50 V2 O57 167.5(4) . .
O55 V2 O57 89.9(3) . .
O56 V2 O57 84.4(3) . .
O61 V2 O57 78.3(3) . .
O51 V2 O57 73.2(3) . .
O60 V3 O53 104.8(4) . .
O60 V3 O54 100.8(4) . .
O53 V3 O54 90.5(3) . .
O60 V3 O59 98.4(4) . .
O53 V3 O59 91.1(3) . .
O54 V3 O59 159.6(3) . .
O60 V3 O61 95.1(4) . .
O53 V3 O61 159.9(3) . .
O54 V3 O61 88.5(3) . .
O59 V3 O61 83.1(3) . .
O60 V3 O57 168.0(3) . .
O53 V3 O57 83.2(3) . .
O54 V3 O57 87.7(3) . .
O59 V3 O57 72.3(3) . .
O61 V3 O57 76.7(3) . .
O28 P1 O12 106.3(4) . .
O28 P1 O27 114.1(4) . .
O12 P1 O27 109.2(4) . .
O28 P1 O26 111.6(4) . .
O12 P1 O26 104.1(4) . .
O27 P1 O26 110.9(4) . .
O47 P2 O49 114.1(4) . .
O47 P2 O57 107.3(4) . .
O49 P2 O57 105.8(4) . .
O47 P2 O48 111.7(4) . .
O49 P2 O48 110.0(4) . .
O57 P2 O48 107.6(4) . .
W12 O4 W14 126.9(4) . .
W13 O5 W12 124.5(4) . .
W14 O6 W13 122.6(4) . .
W8 O7 W13 152.3(5) . .
W13 O8 W1 151.4(5) . .
W12 O9 W7 148.5(4) . .
W12 O10 W3 150.0(4) . .
W14 O11 W4 153.5(4) . .
P1 O12 W13 129.4(4) . .
P1 O12 W14 124.9(4) . .
W13 O12 W14 89.8(2) . .
P1 O12 W12 123.6(4) . .
W13 O12 W12 89.0(2) . .
W14 O12 W12 88.0(2) . .
W14 O13 W9 150.3(4) . .
W8 O15 W1 150.0(4) . .
W1 O17 W7 122.8(4) . .
W7 O19 W3 153.7(5) . .
W4 O21 W3 126.0(4) . .
W4 O23 W9 151.2(4) . .
W8 O25 W9 121.0(5) . .
P1 O26 W8 128.0(4) . .
P1 O26 W9 128.6(4) . .
W8 O26 W9 91.7(3) . .
P1 O27 W4 130.0(4) . .
P1 O27 W3 126.8(4) . .
W4 O27 W3 90.5(2) . .
P1 O28 W1 129.9(4) . .
P1 O28 W7 127.2(4) . .
W1 O28 W7 90.3(2) . .
W1 O29 W2 167.0(5) . .
W7 O30 W15 164.5(4) . .
W3 O31 W5 161.9(5) . .
W4 O32 W6 162.1(4) . .
W9 O33 W10 161.0(4) . .
W8 O34 W11 163.4(5) . .
W2 O36 W15 123.9(4) . .
W15 O38 W5 149.0(4) . .
W5 O40 W6 125.7(4) . .
W6 O42 W10 147.2(5) . .
W11 O44 W10 121.6(5) . .
W11 O46 W2 150.2(5) . .
P2 O47 W2 129.5(5) . .
P2 O47 W15 127.2(4) . .
W2 O47 W15 90.6(3) . .
P2 O48 W10 128.8(4) . .
P2 O48 W11 127.0(4) . .
W10 O48 W11 91.4(2) . .
P2 O49 W6 129.6(4) . .
P2 O49 W5 126.7(4) . .
W6 O49 W5 91.3(2) . .
C3 O51 V1 111.6(7) . .
C3 O51 V2 115.6(7) . .
V1 O51 V2 117.6(4) . .
W5 O52 V1 150.9(4) . .
V3 O53 W6 151.1(4) . .
V3 O54 W10 144.9(5) . .
V2 O55 W11 144.7(5) . .
W2 O56 V2 149.8(5) . .
P2 O57 V1 124.4(4) . .
P2 O57 V3 123.9(4) . .
V1 O57 V3 93.5(2) . .
P2 O57 V2 121.3(3) . .
V1 O57 V2 94.1(2) . .
V3 O57 V2 90.9(2) . .
W15 O58 V1 148.9(4) . .
C1 O59 V1 116.5(6) . .
C1 O59 V3 115.4(6) . .
V1 O59 V3 118.3(4) . .
C2 O61 V2 117.5(7) . .
C2 O61 V3 112.6(6) . .
V2 O61 V3 113.8(4) . .
O59 C1 C4 105.8(9) . .
O61 C2 C4 111.5(10) . .
O51 C3 C4 107.9(10) . .
C2 C4 C1 115.8(11) . .
C2 C4 C3 115.0(11) . .
C1 C4 C3 110.6(11) . .
C2 C4 N1 103.3(10) . .
C1 C4 N1 108.2(10) . .
C3 C4 N1 102.6(10) . .
N1 C5 O63 124.6(13) . .
N1 C5 C6 118.7(11) . .
O63 C5 C6 116.6(11) . .
C10 C6 C7 123.2(12) . .
C10 C6 C5 117.3(11) . .
C7 C6 C5 119.1(11) . .
C6 C7 C8 112.5(12) . .
N2 C8 C7 119.3(13) . .
N2 C9 C9 121.0(13) . 3_667
N2 C9 C10 123.6(10) . .
C9 C9 C10 115.3(12) 3_667 .
C6 C10 C9 114.8(11) . .
N5 C12 C13 116.1(13) . .
C14 C13 C12 117.8(14) . .
C13 C14 C15 134.4(16) . .
C17 C16 N5 122.7(12) . .
C16 C17 C18 106.8(12) . .
C19 C18 C17 129.4(19) . .
C21 C20 N5 128.0(14) . .
C20 C21 C22 116.6(15) . .
C23 C22 C21 122.6(19) . .
C25 C24 N5 117.2(13) . .
C24 C25 C26 117.6(14) . .
C25 C26 C27 110(2) . .
N3 C29 C30 118.9(13) . .
C31 C30 C29 118.9(15) . .
C32 C31 C30 101.1(19) . .
N3 C33 C34 109.8(11) . .
C35 C34 C33 119.6(16) . .
C36 C35 C34 106.7(17) . .
C38 C37 N3 116.8(12) . .
C37 C38 C39 118.8(14) . .
C40 C39 C38 109.0(19) . .
N3 C41 C42 121.0(13) . .
C43 C42 C41 160(2) . .
C44 C43 C42 124(3) . .
C51 C50 N4 115.9(15) . .
C50 C51 C52 111.6(15) . .
C53 C52 C51 110.9(16) . .
C55 C54 N4 120.3(17) . .
C56 C55 C54 117(2) . .
C55 C56 C57 123(2) . .
C59 C58 N4 116.8(16) . .
C58 C59 C60 119.8(17) . .
C59 C60 C61 129.1(18) . .
C63 C62 N4 116.0(17) . .
C62 C63 C64 134(2) . .
C65 C64 C63 105(2) . .
C5 N1 C4 129.0(11) . .
C8 N2 C9 124.7(12) . .
C29 N3 C41 113.7(12) . .
C29 N3 C33 102.8(10) . .
C41 N3 C33 114.5(11) . .
C29 N3 C37 105.6(12) . .
C41 N3 C37 105.9(11) . .
C33 N3 C37 114.2(11) . .
C54 N4 C58 104.3(13) . .
C54 N4 C50 112.1(14) . .
C58 N4 C50 116.0(14) . .
C54 N4 C62 108.2(15) . .
C58 N4 C62 113.8(14) . .
C50 N4 C62 102.4(14) . .
C12 N5 C16 108.3(12) . .
C12 N5 C24 112.2(12) . .
C16 N5 C24 109.2(10) . .
C12 N5 C20 111.5(11) . .
C16 N5 C20 106.6(12) . .
C24 N5 C20 108.9(12) . .

loop_
_geom_bond_atom_site_label_1
_geom_bond_atom_site_label_2
_geom_bond_distance
_geom_bond_site_symmetry_2
W1 O16 1.685(7) .
W1 O29 1.849(8) .
W1 O17 1.894(8) .
W1 O15 1.920(8) .
W1 O8 1.940(7) .
W1 O28 2.346(6) .
W2 O35 1.771(9) .
W2 O56 1.846(8) .
W2 O36 1.896(7) .
W2 O29 1.923(8) .
W2 O46 1.995(8) .
W2 O47 2.339(7) .
W3 O20 1.740(8) .
W3 O31 1.838(9) .
W3 O21 1.884(7) .
W3 O19 1.884(7) .
W3 O10 1.950(7) .
W3 O27 2.373(6) .
W4 O22 1.696(8) .
W4 O23 1.837(8) .
W4 O21 1.871(8) .
W4 O32 1.877(7) .
W4 O11 1.946(7) .
W4 O27 2.340(6) .
W5 O39 1.673(8) .
W5 O40 1.769(8) .
W5 O52 1.823(7) .
W5 O38 1.904(7) .
W5 O31 1.970(9) .
W5 O49 2.359(7) .
W6 O41 1.670(9) .
W6 O42 1.873(9) .
W6 O53 1.913(7) .
W6 O32 1.939(7) .
W6 O40 1.975(8) .
W6 O49 2.299(7) .
W7 O18 1.637(10) .
W7 O19 1.884(7) .
W7 O30 1.893(8) .
W7 O17 1.923(7) .
W7 O9 1.939(7) .
W7 O28 2.382(7) .
W8 O14 1.657(8) .
W8 O15 1.878(8) .
W8 O34 1.885(8) .
W8 O25 1.900(8) .
W8 O7 1.907(9) .
W8 O26 2.335(7) .
W9 O24 1.619(9) .
W9 O33 1.876(8) .
W9 O25 1.950(7) .
W9 O13 1.961(8) .
W9 O23 1.962(8) .
W9 O26 2.336(7) .
W10 O43 1.584(9) .
W10 O54 1.904(8) .
W10 O42 1.928(8) .
W10 O33 1.947(8) .
W10 O44 1.969(9) .
W10 O48 2.319(6) .
W11 O45 1.590(11) .
W11 O46 1.793(8) .
W11 O44 1.875(9) .
W11 O34 1.907(8) .
W11 O55 1.981(8) .
W11 O48 2.367(6) .
W12 O3 1.691(9) .
W12 O4 1.891(8) .
W12 O10 1.893(7) .
W12 O9 1.911(7) .
W12 O5 1.928(8) .
W12 O12 2.448(7) .
W13 O1 1.712(8) .
W13 O8 1.880(7) .
W13 O5 1.886(8) .
W13 O7 1.912(9) .
W13 O6 1.937(8) .
W13 O12 2.367(6) .
W14 O2 1.705(8) .
W14 O11 1.870(7) .
W14 O13 1.873(8) .
W14 O4 1.895(8) .
W14 O6 1.924(7) .
W14 O12 2.429(6) .
W15 O37 1.645(9) .
W15 O58 1.873(7) .
W15 O36 1.898(7) .
W15 O38 1.897(7) .
W15 O30 1.901(7) .
W15 O47 2.372(8) .
V1 O62 1.578(9) .
V1 O58 1.878(7) .
V1 O52 1.899(7) .
V1 O59 1.903(8) .
V1 O51 1.994(9) .
V1 O57 2.294(7) .
V2 O50 1.499(11) .
V2 O55 1.801(9) .
V2 O56 1.900(8) .
V2 O61 1.944(8) .
V2 O51 2.001(9) .
V2 O57 2.374(7) .
V3 O60 1.580(8) .
V3 O53 1.830(7) .
V3 O54 1.878(9) .
V3 O59 2.028(8) .
V3 O61 2.069(8) .
V3 O57 2.343(7) .
P1 O28 1.497(7) .
P1 O12 1.515(7) .
P1 O27 1.532(6) .
P1 O26 1.564(8) .
P2 O47 1.514(8) .
P2 O49 1.528(7) .
P2 O57 1.529(7) .
P2 O48 1.562(7) .
O51 C3 1.467(14) .
O59 C1 1.465(13) .
O61 C2 1.410(14) .
O63 C5 1.247(15) .
C1 C4 1.487(17) .
C2 C4 1.484(18) .
C3 C4 1.535(17) .
C4 N1 1.580(17) .
C5 N1 1.224(15) .
C5 C6 1.545(18) .
C6 C10 1.427(17) .
C6 C7 1.473(19) .
C7 C8 1.54(2) .
C8 N2 1.310(18) .
C9 N2 1.323(15) .
C9 C9 1.42(2) 3_667
C9 C10 1.431(16) .
C12 N5 1.413(19) .
C12 C13 1.55(2) .
C13 C14 1.52(2) .
C14 C15 1.57(3) .
C16 C17 1.429(18) .
C16 N5 1.482(15) .
C17 C18 1.601(18) .
C18 C19 1.43(3) .
C20 C21 1.52(2) .
C20 N5 1.579(19) .
C21 C22 1.55(2) .
C22 C23 1.46(3) .
C24 C25 1.480(17) .
C24 N5 1.507(18) .
C25 C26 1.54(2) .
C26 C27 1.55(3) .
C29 N3 1.484(18) .
C29 C30 1.52(2) .
C30 C31 1.51(2) .
C31 C32 1.40(3) .
C33 N3 1.562(16) .
C33 C34 1.58(2) .
C34 C35 1.47(3) .
C35 C36 1.41(2) .
C37 C38 1.533(19) .
C37 N3 1.561(18) .
C38 C39 1.55(2) .
C39 C40 1.50(3) .
C41 N3 1.501(17) .
C41 C42 1.53(2) .
C42 C43 1.51(2) .
C43 C44 1.48(3) .
C50 C51 1.53(2) .
C50 N4 1.54(2) .
C51 C52 1.58(2) .
C52 C53 1.43(2) .
C54 C55 1.52(2) .
C54 N4 1.52(2) .
C55 C56 1.50(3) .
C56 C57 1.55(3) .
C58 C59 1.41(2) .
C58 N4 1.53(2) .
C59 C60 1.47(2) .
C60 C61 1.54(3) .
C62 C63 1.49(3) .
C62 N4 1.58(2) .
C63 C64 1.55(3) .
C64 C65 1.42(3) .

loop_
_platon_squeeze_void_nr
_platon_squeeze_void_average_x
_platon_squeeze_void_average_y
_platon_squeeze_void_average_z
_platon_squeeze_void_volume
_platon_squeeze_void_count_electrons
_platon_squeeze_void_content
1 -0.010 -0.007 0.013 5673 4396 ' '
